data_4512325
loop_
_publ_author_name
'Kim, Yejin'
'Mckinley, Emma J.'
'Christensen, Kirsten E.'
'Rees, Nicholas H.'
'Thompson, Amber L.'

_publ_section_title
;
 Toward the Understanding of Modulation in Molecular Materials:
 Barluenga's Reagent and its Analogues.
;
_journal_coden_ASTM CGDEFU
_journal_issue 12
_journal_name_full 'Crystal Growth & Design'
_journal_page_first 6294
_journal_page_last 6301
_journal_paper_doi 10.1021/cg500983s
_journal_volume 14
_journal_year 2014
_chemical_formula_moiety 'C10 H10 Br N2, C F3 O3 S'
_chemical_formula_sum 'C11 H10 Br F3 N2 O3 S'
_chemical_formula_weight 387.18
_chemical_melting_point ?
_space_group_IT_number 2
_symmetry_cell_setting triclinic
_symmetry_space_group_name_Hall '-P 1'
_symmetry_space_group_name_H-M 'P -1'
_atom_sites_solution_hydrogens difmap
_atom_sites_solution_primary other
_audit_creation_date 2014-05-25
_audit_creation_method CRYSTALS_ver_14.43
_cell_angle_alpha 95.913(3)
_cell_angle_beta 104.240(4)
_cell_angle_gamma 104.692(4)
_cell_formula_units_Z 2
_cell_length_a 7.0831(3)
_cell_length_b 10.6590(5)
_cell_length_c 10.7667(4)
_cell_measurement_reflns_used 3784
_cell_measurement_temperature 300
_cell_measurement_theta_max 76
_cell_measurement_theta_min 6
_cell_volume 750.18(6)
_computing_cell_refinement 'CrysAlis, (Oxford Diffraction, 2002)'
_computing_data_collection 'SuperNova, (Oxford Diffraction, 2010)'
_computing_data_reduction 'CrysAlis, (Oxford Diffraction, 2002)'
_computing_molecular_graphics 'CAMERON (Watkin et al., 1996)'
_computing_publication_material 'CRYSTALS (Betteridge et al., 2003)'
_computing_structure_refinement 'CRYSTALS (Betteridge et al., 2003)'
_computing_structure_solution 'Superflip (Palatinus & Chapuis, 2007)'
_diffrn_ambient_temperature 300
_diffrn_measured_fraction_theta_full 0.996
_diffrn_measured_fraction_theta_max 0.985
_diffrn_measurement_device Area
_diffrn_measurement_device_type 'Oxford Diffraction SuperNova'
_diffrn_measurement_method \w
_diffrn_radiation_monochromator graphite
_diffrn_radiation_type 'Cu K\a'
_diffrn_radiation_wavelength 1.54180
_diffrn_reflns_av_R_equivalents 0.017
_diffrn_reflns_limit_h_max 8
_diffrn_reflns_limit_h_min -8
_diffrn_reflns_limit_k_max 11
_diffrn_reflns_limit_k_min -13
_diffrn_reflns_limit_l_max 13
_diffrn_reflns_limit_l_min -13
_diffrn_reflns_number 6097
_diffrn_reflns_theta_full 73.421
_diffrn_reflns_theta_max 76.480
_diffrn_reflns_theta_min 5.561
_diffrn_standards_number 0
_exptl_absorpt_coefficient_mu 5.470
_exptl_absorpt_correction_T_max 0.37
_exptl_absorpt_correction_T_min 0.25
_exptl_absorpt_correction_type multi-scan
_exptl_absorpt_process_details 'CrysAlis, (Oxford Diffraction, 2002)'
_exptl_crystal_colour clear_pale_colourless
_exptl_crystal_density_diffrn 1.714
_exptl_crystal_density_meas ?
_exptl_crystal_density_method 'not measured'
_exptl_crystal_description lath
_exptl_crystal_F_000 384
_exptl_crystal_size_max 0.25
_exptl_crystal_size_mid 0.25
_exptl_crystal_size_min 0.18
_refine_diff_density_max 0.42
_refine_diff_density_min -0.47
_refine_ls_extinction_method None
_refine_ls_goodness_of_fit_ref 1.0561
_refine_ls_hydrogen_treatment constr
_refine_ls_matrix_type full
_refine_ls_number_parameters 190
_refine_ls_number_reflns 3074
_refine_ls_number_restraints 0
_refine_ls_R_factor_all 0.0369
_refine_ls_R_factor_gt 0.0357
_refine_ls_shift/su_max 0.0004216
_refine_ls_shift/su_mean 0.0000174
_refine_ls_structure_factor_coef Fsqd
_refine_ls_weighting_details
;
 Method= Modified Sheldrick 
 w=1/[\s^2^(F^2^) + ( 0.04P)^2^ + 1.01P] 
 ,where P=(max(Fo^2^,0) + 2Fc^2^)/3 
;
_refine_ls_weighting_scheme calc
_refine_ls_wR_factor_all 0.0973
_refine_ls_wR_factor_gt 0.0965
_refine_ls_wR_factor_ref 0.0973
_reflns_limit_h_max 8
_reflns_limit_h_min -8
_reflns_limit_k_max 13
_reflns_limit_k_min -13
_reflns_limit_l_max 13
_reflns_limit_l_min 0
_reflns_number_gt 2925
_reflns_number_total 3082
_reflns_threshold_expression I>2.0\s(I)
_oxford_diffrn_Wilson_B_factor 4.03
_oxford_diffrn_Wilson_scale 0.01
_oxford_refine_ls_r_factor_ref 0.0369
_oxford_refine_ls_scale 10.8(4)
_oxford_reflns_number_all 3074
_oxford_reflns_threshold_expression_ref I>-3.0\s(I)
_oxford_structure_analysis_title 050yk14-300K
_cod_data_source_file cg500983s_si_002.cif
_cod_data_source_block BrPy2OTf-300K
_cod_depositor_comments
;
The following automatic conversions were performed:

'_chemical_melting_point' value 'not measured' was changed to '?' -
the value is undefined or not given.

'_atom_sites_solution_primary'
value 'Other' changed to 'other' according to
/home/saulius/struct/COD-crude-data--automatic-downloads/rss-feeds/ACS/lib/dictionaries/cif_core.dic
dictionary named 'cif_core.dic' version 2.4.2 from 2011-04-26.

Automatic conversion script
Id: cif_fix_values 2935 2014-11-11 08:27:57Z andrius 

The following automatic conversions were performed:

'_exptl_crystal_density_meas' value 'not measured' was changed to '?'
- the value is perceived as not measured.

Automatic conversion script
Id: cif_fix_values 3008 2015-01-20 13:52:24Z robertas 

 Adding full bibliography for 4512310--4512328.cif.
;
_cod_original_formula_sum 'C11 H10 Br1 F3 N2 O3 S1'
_cod_database_code 4512325

loop_
_symmetry_equiv_pos_as_xyz
x,y,z
-x,-y,-z

loop_
_atom_site_label
_atom_site_type_symbol
_atom_site_fract_x
_atom_site_fract_y
_atom_site_fract_z
_atom_site_U_iso_or_equiv
_atom_site_occupancy
_atom_site_adp_type
_atom_site_refinement_flags_posn
C1 C 0.2986(7) 0.8453(5) 0.3400(4) 0.0764 1.0000 Uani .
F1 F 0.3241(7) 0.9666(3) 0.3926(4) 0.1501 1.0000 Uani .
F2 F 0.2962(6) 0.7760(4) 0.4330(3) 0.1249 1.0000 Uani .
F3 F 0.4587(6) 0.8461(6) 0.3044(4) 0.1656 1.0000 Uani .
S1 S 0.06621(14) 0.78547(8) 0.20650(8) 0.0572 1.0000 Uani .
O1 O 0.0599(6) 0.6542(3) 0.1598(3) 0.0953 1.0000 Uani .
O2 O 0.0984(5) 0.8755(3) 0.1199(3) 0.0864 1.0000 Uani .
O3 O -0.0884(5) 0.7974(4) 0.2679(3) 0.0915 1.0000 Uani .
Br1 Br 0.72318(5) 0.49850(3) 0.40925(3) 0.0516 1.0000 Uani .
N1 N 0.6101(4) 0.3634(3) 0.2317(3) 0.0498 1.0000 Uani .
C11 C 0.5151(5) 0.2371(3) 0.2273(4) 0.0596 1.0000 Uani .
C12 C 0.4365(6) 0.1500(4) 0.1131(4) 0.0689 1.0000 Uani .
C13 C 0.4560(6) 0.1934(4) 0.0001(4) 0.0705 1.0000 Uani .
C14 C 0.5583(7) 0.3224(4) 0.0057(4) 0.0734 1.0000 Uani .
C15 C 0.6342(6) 0.4057(4) 0.1231(4) 0.0618 1.0000 Uani .
N2 N 0.8393(4) 0.6342(3) 0.5813(3) 0.0522 1.0000 Uani .
C21 C 0.8564(6) 0.5941(4) 0.6962(3) 0.0596 1.0000 Uani .
C22 C 0.9380(6) 0.6831(5) 0.8103(4) 0.0683 1.0000 Uani .
C23 C 1.0028(6) 0.8141(4) 0.8062(4) 0.0712 1.0000 Uani .
C24 C 0.9867(7) 0.8540(4) 0.6873(4) 0.0718 1.0000 Uani .
C25 C 0.9035(6) 0.7617(4) 0.5758(4) 0.0604 1.0000 Uani .
H111 H 0.5029 0.2087 0.3041 0.0707 1.0000 Uiso R
H121 H 0.3712 0.0622 0.1118 0.0822 1.0000 Uiso R
H131 H 0.3989 0.1371 -0.0788 0.0837 1.0000 Uiso R
H141 H 0.5759 0.3533 -0.0686 0.0874 1.0000 Uiso R
H151 H 0.7057 0.4934 0.1304 0.0726 1.0000 Uiso R
H211 H 0.8082 0.5039 0.6952 0.0711 1.0000 Uiso R
H221 H 0.9470 0.6528 0.8894 0.0803 1.0000 Uiso R
H231 H 1.0567 0.8762 0.8824 0.0848 1.0000 Uiso R
H241 H 1.0312 0.9427 0.6823 0.0862 1.0000 Uiso R
H251 H 0.8901 0.7876 0.4951 0.0714 1.0000 Uiso R

loop_
_atom_site_aniso_label
_atom_site_aniso_U_11
_atom_site_aniso_U_22
_atom_site_aniso_U_33
_atom_site_aniso_U_23
_atom_site_aniso_U_13
_atom_site_aniso_U_12
C1 0.082(3) 0.076(3) 0.056(2) 0.0125(19) 0.004(2) 0.012(2)
F1 0.166(3) 0.090(2) 0.116(3) -0.0319(19) -0.067(2) 0.024(2)
F2 0.141(3) 0.147(3) 0.0750(18) 0.0526(19) -0.0019(18) 0.038(2)
F3 0.075(2) 0.279(6) 0.117(3) 0.017(3) 0.015(2) 0.026(3)
S1 0.0715(5) 0.0448(4) 0.0414(4) 0.0076(3) 0.0094(4) -0.0009(4)
O1 0.128(3) 0.0504(15) 0.087(2) -0.0042(14) 0.019(2) 0.0083(16)
O2 0.110(2) 0.0705(17) 0.0502(14) 0.0228(13) 0.0057(14) -0.0118(16)
O3 0.079(2) 0.125(3) 0.0699(18) 0.0206(18) 0.0235(15) 0.0244(19)
Br1 0.0493(2) 0.0519(2) 0.0502(2) 0.00215(14) 0.01193(14) 0.01366(14)
N1 0.0452(13) 0.0491(14) 0.0494(14) 0.0027(11) 0.0096(11) 0.0096(11)
C11 0.059(2) 0.0525(18) 0.064(2) 0.0093(16) 0.0220(16) 0.0067(15)
C12 0.065(2) 0.0492(19) 0.080(3) -0.0004(18) 0.0200(19) -0.0001(16)
C13 0.068(2) 0.066(2) 0.062(2) -0.0086(18) 0.0048(18) 0.0125(18)
C14 0.089(3) 0.075(3) 0.053(2) 0.0133(18) 0.0164(19) 0.020(2)
C15 0.068(2) 0.0514(18) 0.060(2) 0.0113(16) 0.0152(17) 0.0094(16)
N2 0.0559(15) 0.0550(15) 0.0443(14) 0.0007(11) 0.0115(11) 0.0196(12)
C21 0.065(2) 0.064(2) 0.0535(19) 0.0130(16) 0.0182(16) 0.0243(17)
C22 0.067(2) 0.096(3) 0.0464(18) 0.0109(18) 0.0139(16) 0.033(2)
C23 0.069(2) 0.083(3) 0.053(2) -0.0113(19) 0.0091(17) 0.025(2)
C24 0.081(3) 0.056(2) 0.072(2) -0.0029(18) 0.022(2) 0.0142(19)
C25 0.071(2) 0.057(2) 0.0528(19) 0.0069(15) 0.0190(16) 0.0173(17)

loop_
_atom_type_symbol
_atom_type_scat_dispersion_real
_atom_type_scat_dispersion_imag
_atom_type_scat_Cromer_Mann_a1
_atom_type_scat_Cromer_Mann_b1
_atom_type_scat_Cromer_Mann_a2
_atom_type_scat_Cromer_Mann_b2
_atom_type_scat_Cromer_Mann_a3
_atom_type_scat_Cromer_Mann_b3
_atom_type_scat_Cromer_Mann_a4
_atom_type_scat_Cromer_Mann_b4
_atom_type_scat_Cromer_Mann_c
_atom_type_scat_source
C 0.0181 0.0091 2.3100 20.8439 1.0200 10.2075 1.5886 0.5687 0.8650 51.6512 0.2156 'International Tables Vol C 4.2.6.8 and 6.1.1.4'
H 0.0000 0.0000 0.4930 10.5109 0.3229 26.1257 0.1402 3.1424 0.0408 57.7998 0.0030 'International Tables Vol C 4.2.6.8 and 6.1.1.4'
Br -0.6763 1.2805 17.1789 2.1723 5.2358 16.5796 5.6377 0.2609 3.9851 41.4328 2.9557 'International Tables Vol C 4.2.6.8 and 6.1.1.4'
F 0.0727 0.0534 3.5392 10.2825 2.6412 4.2944 1.5170 0.2615 1.0243 26.1476 0.2776 'International Tables Vol C 4.2.6.8 and 6.1.1.4'
N 0.0311 0.0180 12.2126 0.0057 3.1322 9.8933 2.0125 28.9975 1.1663 0.5826 -11.5290 'International Tables Vol C 4.2.6.8 and 6.1.1.4'
O 0.0492 0.0322 3.0485 13.2771 2.2868 5.7011 1.5463 0.3239 0.8670 32.9089 0.2508 'International Tables Vol C 4.2.6.8 and 6.1.1.4'
S 0.3331 0.5567 6.9053 1.4679 5.2034 22.2151 1.4379 0.2536 1.5863 56.1720 0.8669 'International Tables Vol C 4.2.6.8 and 6.1.1.4'

loop_
_geom_angle_atom_site_label_1
_geom_angle_atom_site_label_2
_geom_angle_atom_site_label_3
_geom_angle
_geom_angle_publ_flag
F1 C1 F2 106.5(4) yes
F1 C1 F3 106.0(5) yes
F2 C1 F3 107.7(5) yes
F1 C1 S1 110.9(3) yes
F2 C1 S1 112.2(3) yes
F3 C1 S1 113.1(3) yes
C1 S1 O1 104.3(2) yes
C1 S1 O2 102.88(19) yes
O1 S1 O2 115.1(2) yes
C1 S1 O3 103.1(2) yes
O1 S1 O3 115.3(2) yes
O2 S1 O3 113.9(2) yes
N1 Br1 N2 178.51(11) yes
Br1 N1 C11 121.0(2) yes
Br1 N1 C15 119.1(2) yes
C11 N1 C15 119.9(3) yes
N1 C11 C12 121.5(3) yes
N1 C11 H111 118.8 no
C12 C11 H111 119.7 no
C11 C12 C13 119.1(4) yes
C11 C12 H121 120.4 no
C13 C12 H121 120.5 no
C12 C13 C14 119.1(4) yes
C12 C13 H131 120.6 no
C14 C13 H131 120.3 no
C13 C14 C15 119.3(4) yes
C13 C14 H141 120.7 no
C15 C14 H141 120.0 no
C14 C15 N1 121.0(3) yes
C14 C15 H151 121.5 no
N1 C15 H151 117.5 no
Br1 N2 C21 120.6(2) yes
Br1 N2 C25 118.9(2) yes
C21 N2 C25 120.5(3) yes
N2 C21 C22 120.8(4) yes
N2 C21 H211 117.4 no
C22 C21 H211 121.8 no
C21 C22 C23 119.4(4) yes
C21 C22 H221 119.2 no
C23 C22 H221 121.4 no
C22 C23 C24 119.3(4) yes
C22 C23 H231 120.7 no
C24 C23 H231 120.0 no
C23 C24 C25 119.4(4) yes
C23 C24 H241 120.7 no
C25 C24 H241 119.9 no
C24 C25 N2 120.7(3) yes
C24 C25 H251 120.1 no
N2 C25 H251 119.2 no

loop_
_geom_bond_atom_site_label_1
_geom_bond_atom_site_label_2
_geom_bond_distance
_geom_bond_publ_flag
C1 F1 1.306(6) yes
C1 F2 1.304(5) yes
C1 F3 1.282(6) yes
C1 S1 1.816(4) yes
S1 O1 1.423(3) yes
S1 O2 1.422(3) yes
S1 O3 1.436(3) yes
Br1 N1 2.113(3) yes
Br1 N2 2.073(3) yes
N1 C11 1.333(4) yes
N1 C15 1.329(4) yes
C11 C12 1.360(5) yes
C11 H111 0.925 no
C12 C13 1.370(6) yes
C12 H121 0.930 no
C13 C14 1.370(6) yes
C13 H131 0.921 no
C14 C15 1.367(5) yes
C14 H141 0.920 no
C15 H151 0.929 no
N2 C21 1.338(4) yes
N2 C25 1.332(4) yes
C21 C22 1.369(5) yes
C21 H211 0.933 no
C22 C23 1.364(6) yes
C22 H221 0.935 no
C23 C24 1.378(6) yes
C23 H231 0.929 no
C24 C25 1.368(5) yes
C24 H241 0.929 no
C25 H251 0.928 no

loop_
_geom_hbond_atom_site_label_D
_geom_hbond_atom_site_label_H
_geom_hbond_atom_site_label_A
_geom_hbond_site_symmetry_A
_geom_hbond_angle_DHA
_geom_hbond_distance_DH
_geom_hbond_distance_HA
_geom_hbond_distance_DA
_geom_hbond_publ_flag
C12 H121 O2 1_545 156.90 0.930 2.423 3.298(6) yes
C15 H151 O1 1_655 144.55 0.929 2.579 3.378(6) yes
C23 H231 O2 1_656 136.45 0.929 2.502 3.239(6) yes
C25 H251 O3 1_655 160.37 0.928 2.499 3.388(6) yes
